data_4503192
loop_
_publ_author_name
'Williams, Colleen A.'
'Blake, Alexander J.'
'Wilson, Claire'
'Hubberstey, Peter'
'Schr\"oder, Martin'

_publ_section_title
;
 Novel Metal&#x2212;Organic Frameworks Derived from Group II Metal Cations
 and Aryldicarboxylate Anionic Ligands
;
_journal_issue 3
_journal_name_full 'Crystal Growth &amp; Design'
_journal_page_first 911
_journal_paper_doi 10.1021/cg700731d
_journal_volume 8
_journal_year 2008
_chemical_formula_moiety 'C23 H23 N O5 Sr'
_chemical_formula_sum 'C23 H23 N O5 Sr'
_chemical_formula_weight 481.04
_chemical_name_systematic
; 
 ? 
;
_space_group_IT_number 19
_symmetry_cell_setting orthorhombic
_symmetry_space_group_name_Hall 'P 2ac 2ab'
_symmetry_space_group_name_H-M 'P 21 21 21'
_atom_sites_solution_hydrogens geom
_atom_sites_solution_primary direct
_atom_sites_solution_secondary difmap
_audit_creation_method SHELXL-97
_cell_angle_alpha 90.00
_cell_angle_beta 90.00
_cell_angle_gamma 90.00
_cell_formula_units_Z 4
_cell_length_a 7.5731(12)
_cell_length_b 10.5515(16)
_cell_length_c 25.875(4)
_cell_measurement_reflns_used 3177
_cell_measurement_temperature 150(2)
_cell_measurement_theta_max 26.4
_cell_measurement_theta_min 3.0
_cell_volume 2067.6(6)
_computing_cell_refinement 'Bruker SAINT version 6.36a (Bruker, 2002)'
_computing_data_collection 'Bruker SMART version 5.624 (Bruker, 2001)'
_computing_data_reduction 'Bruker SAINT; Bruker SHELXTL (Bruker, 2001)'
_computing_molecular_graphics ' ?'
_computing_publication_material 'enCIFer(Allen et al.,2004);PLATON(Spek,2003)'
_computing_structure_refinement 'SHELXL-97 (Sheldrick, 1997)'
_computing_structure_solution 'SHELXS-97 (Sheldrick, 1990)'
_diffrn_ambient_temperature 150(2)
_diffrn_measured_fraction_theta_full 0.997
_diffrn_measured_fraction_theta_max 0.996
_diffrn_measurement_device_type 'Bruker SMART1000 CCD area detector'
_diffrn_measurement_method \w
_diffrn_radiation_monochromator graphite
_diffrn_radiation_source 'sealed tube'
_diffrn_radiation_type MoK\a
_diffrn_radiation_wavelength 0.71073
_diffrn_reflns_av_R_equivalents 0.0351
_diffrn_reflns_av_sigmaI/netI 0.0763
_diffrn_reflns_limit_h_max 7
_diffrn_reflns_limit_h_min -9
_diffrn_reflns_limit_k_max 13
_diffrn_reflns_limit_k_min -6
_diffrn_reflns_limit_l_max 33
_diffrn_reflns_limit_l_min -33
_diffrn_reflns_number 10129
_diffrn_reflns_theta_full 27.50
_diffrn_reflns_theta_max 27.52
_diffrn_reflns_theta_min 1.57
_diffrn_standards_decay_% 0
_diffrn_standards_number 0
_exptl_absorpt_coefficient_mu 2.643
_exptl_absorpt_correction_T_max 1.000
_exptl_absorpt_correction_T_min 0.670
_exptl_absorpt_correction_type multi-scan
_exptl_absorpt_process_details 'Bruker SADABS v2.03'
_exptl_crystal_colour COLOURLESS
_exptl_crystal_density_diffrn 1.545
_exptl_crystal_density_method 'not measured'
_exptl_crystal_description NEEDLE
_exptl_crystal_F_000 984
_exptl_crystal_size_max 0.85
_exptl_crystal_size_mid 0.10
_exptl_crystal_size_min 0.04
_refine_diff_density_max 0.50
_refine_diff_density_min -0.68
_refine_diff_density_rms 0.18
_refine_ls_abs_structure_details 'Flack H D (1983), Acta Cryst. A39, 876-881'
_refine_ls_abs_structure_Flack 0.008(9)
_refine_ls_extinction_method none
_refine_ls_goodness_of_fit_ref 1.005
_refine_ls_hydrogen_treatment constr
_refine_ls_matrix_type full
_refine_ls_number_parameters 260
_refine_ls_number_reflns 4664
_refine_ls_number_restraints 6
_refine_ls_restrained_S_all 1.005
_refine_ls_R_factor_all 0.0507
_refine_ls_R_factor_gt 0.0356
_refine_ls_shift/su_max 0.001
_refine_ls_shift/su_mean 0.000
_refine_ls_structure_factor_coef Fsqd
_refine_ls_weighting_details 'calc w=1/[\s^2^(Fo^2^)+(0.0401P)^2^] where P=(Fo^2^+2Fc^2^)/3'
_refine_ls_weighting_scheme calc
_refine_ls_wR_factor_gt 0.0724
_refine_ls_wR_factor_ref 0.0938
_reflns_number_gt 3846
_reflns_number_total 4664
_reflns_threshold_expression >2\s(I)
_cod_data_source_file cg700731d.cif
_cod_data_source_block 11
_cod_depositor_comments
;
The following automatic conversions were performed:

'_symmetry_cell_setting' value 'Orthorhombic' changed to
'orthorhombic' according to
/home/saulius/struct/CIF-dictionaries/cif_core.dic dictionary named
'cif_core.dic' version 2.4.1 from 2010-06-29.

Automatic conversion script
Id: cif_fix_values 1715 2011-07-08 13:25:40Z adriana 
;
_cod_original_sg_symbol_H-M ' P 21 21 21'
_cod_database_code 4503192

loop_
_symmetry_equiv_pos_as_xyz
'x, y, z'
'-x+1/2, -y, z+1/2'
'-x, y+1/2, -z+1/2'
'x+1/2, -y+1/2, -z'

loop_
_atom_site_label
_atom_site_type_symbol
_atom_site_fract_x
_atom_site_fract_y
_atom_site_fract_z
_atom_site_U_iso_or_equiv
_atom_site_adp_type
_atom_site_occupancy
_atom_site_symmetry_multiplicity
_atom_site_calc_flag
_atom_site_refinement_flags
_atom_site_disorder_assembly
_atom_site_disorder_group
Sr1 Sr 0.28997(5) 0.80217(3) -0.004802(12) 0.02091(10) Uani 1 1 d . . .
N1 N 0.1704(5) 0.3991(4) 0.05518(17) 0.0479(12) Uani 1 1 d D . .
O1 O -0.0097(4) 0.7675(2) -0.06606(10) 0.0281(7) Uani 1 1 d . . .
O2 O 0.1927(5) 0.9067(3) -0.08851(11) 0.0442(9) Uani 1 1 d . A .
O3 O -0.7200(4) 1.0192(3) -0.43843(11) 0.0333(7) Uani 1 1 d . . .
O4 O -0.4909(4) 1.1410(3) -0.45698(11) 0.0335(8) Uani 1 1 d . . .
O5 O 0.1046(4) 0.5934(3) 0.02244(11) 0.0345(7) Uani 1 1 d . . .
C1 C 0.0512(6) 0.8500(4) -0.09661(15) 0.0266(10) Uani 1 1 d . . .
C2 C -0.0495(6) 0.8787(4) -0.14531(14) 0.0262(10) Uani 1 1 d . A .
C3 C 0.0239(6) 0.9632(4) -0.18078(16) 0.0312(10) Uani 1 1 d . . .
H3A H 0.1328 1.0036 -0.1729 0.037 Uiso 1 1 calc R A .
C4 C -0.0589(6) 0.9891(4) -0.22711(16) 0.0296(11) Uani 1 1 d . A .
C5 C 0.0197(7) 1.0787(5) -0.26632(17) 0.0382(12) Uani 1 1 d . . .
H5A H -0.0314 1.1643 -0.2617 0.046 Uiso 1 1 calc R A .
H5B H 0.1489 1.0846 -0.2610 0.046 Uiso 1 1 calc R . .
C6 C -0.0178(6) 1.0324(6) -0.32014(17) 0.0415(13) Uani 1 1 d . A .
H6A H 0.0460 0.9518 -0.3261 0.050 Uiso 1 1 calc R . .
H6B H 0.0261 1.0953 -0.3454 0.050 Uiso 1 1 calc R . .
C7 C -0.2123(6) 1.0118(4) -0.32842(14) 0.0259(9) Uani 1 1 d . . .
C8 C -0.3069(6) 0.9536(4) -0.28831(14) 0.0235(9) Uani 1 1 d . A .
C9 C -0.2195(6) 0.9290(4) -0.23848(13) 0.0243(8) Uani 1 1 d . . .
C10 C -0.2957(6) 1.0431(4) -0.37381(14) 0.0270(9) Uani 1 1 d . A .
H10A H -0.2311 1.0832 -0.4007 0.032 Uiso 1 1 calc R . .
C11 C -0.4750(6) 1.0162(4) -0.38075(14) 0.0236(9) Uani 1 1 d . . .
C12 C -0.5654(6) 0.9538(4) -0.34162(15) 0.0277(10) Uani 1 1 d . A .
H12A H -0.6856 0.9314 -0.3467 0.033 Uiso 1 1 calc R . .
C13 C -0.4834(6) 0.9233(4) -0.29509(16) 0.0286(10) Uani 1 1 d . . .
C14 C -0.5820(7) 0.8649(6) -0.25062(19) 0.0503(15) Uani 1 1 d . A .
H14A H -0.6340 0.9333 -0.2293 0.060 Uiso 1 1 calc R . .
H14B H -0.6801 0.8129 -0.2644 0.060 Uiso 1 1 calc R . .
C15 C -0.4684(6) 0.7840(5) -0.21719(17) 0.0402(12) Uani 1 1 d . . .
H15A H -0.4429 0.7037 -0.2355 0.048 Uiso 1 1 calc R A .
H15B H -0.5339 0.7629 -0.1852 0.048 Uiso 1 1 calc R . .
C16 C -0.2961(6) 0.8469(4) -0.20279(14) 0.0275(9) Uani 1 1 d . A .
C17 C -0.2106(6) 0.8224(4) -0.15631(13) 0.0268(9) Uani 1 1 d . . .
H17A H -0.2630 0.7666 -0.1319 0.032 Uiso 1 1 calc R A .
C18 C -0.5688(6) 1.0600(4) -0.42892(15) 0.0261(10) Uani 1 1 d . . .
C19 C 0.1864(8) 0.4936(5) 0.02270(19) 0.0473(13) Uani 1 1 d . A .
H19A H 0.2718 0.4832 -0.0039 0.057 Uiso 1 1 calc R . .
C20 C 0.2816(8) 0.2849(6) 0.0481(2) 0.0770(18) Uiso 1 1 d D A .
H20A H 0.3278 0.2839 0.0123 0.092 Uiso 1 1 calc R . .
H20B H 0.2073 0.2085 0.0527 0.092 Uiso 1 1 calc R . .
C21 C 0.4327(9) 0.2787(7) 0.0848(3) 0.091(2) Uiso 1 1 d D . .
H21A H 0.5022 0.2022 0.0779 0.137 Uiso 1 1 calc R A .
H21B H 0.3879 0.2761 0.1203 0.137 Uiso 1 1 calc R . .
H21C H 0.5074 0.3537 0.0804 0.137 Uiso 1 1 calc R . .
C22 C 0.0569(8) 0.4120(7) 0.1021(3) 0.0364(16) Uiso 0.70 1 d PD A 1
H22A H 0.0235 0.5021 0.1062 0.044 Uiso 0.70 1 calc PR A 1
H22B H 0.1267 0.3873 0.1328 0.044 Uiso 0.70 1 calc PR A 1
C23 C -0.1099(11) 0.3324(8) 0.1004(3) 0.068(3) Uiso 0.70 1 d PD A 1
H23A H -0.1777 0.3458 0.1322 0.102 Uiso 0.70 1 calc PR A 1
H23B H -0.0783 0.2427 0.0975 0.102 Uiso 0.70 1 calc PR A 1
H23C H -0.1815 0.3575 0.0706 0.102 Uiso 0.70 1 calc PR A 1
C22' C 0.000(2) 0.351(2) 0.0758(7) 0.081(7) Uiso 0.30 1 d PD A 2
H22C H -0.0101 0.2579 0.0719 0.097 Uiso 0.30 1 calc PR A 2
H22D H -0.1021 0.3923 0.0588 0.097 Uiso 0.30 1 calc PR A 2
C23' C 0.015(4) 0.389(3) 0.1318(8) 0.101(9) Uiso 0.30 1 d PD A 2
H23D H -0.0931 0.3652 0.1502 0.152 Uiso 0.30 1 calc PR A 2
H23E H 0.0322 0.4809 0.1342 0.152 Uiso 0.30 1 calc PR A 2
H23F H 0.1163 0.3456 0.1475 0.152 Uiso 0.30 1 calc PR A 2

loop_
_atom_site_aniso_label
_atom_site_aniso_U_11
_atom_site_aniso_U_22
_atom_site_aniso_U_33
_atom_site_aniso_U_23
_atom_site_aniso_U_13
_atom_site_aniso_U_12
Sr1 0.02560(18) 0.02314(16) 0.01399(15) 0.00005(17) -0.00032(15) 0.00300(17)
N1 0.050(3) 0.027(2) 0.066(3) 0.018(2) -0.012(2) 0.002(2)
O1 0.0364(18) 0.0335(18) 0.0143(13) 0.0071(12) 0.0018(12) 0.0013(14)
O2 0.038(2) 0.060(2) 0.0345(16) 0.0248(16) -0.0124(17) -0.015(2)
O3 0.0328(18) 0.0339(16) 0.0333(15) 0.0121(13) -0.0117(15) -0.0080(16)
O4 0.0331(18) 0.0417(18) 0.0256(16) 0.0190(14) -0.0053(13) -0.0101(15)
O5 0.0350(18) 0.0299(17) 0.0384(18) 0.0096(15) -0.0045(14) 0.0015(15)
C1 0.025(2) 0.038(2) 0.0170(19) 0.0044(18) 0.0028(17) 0.004(2)
C2 0.028(3) 0.036(2) 0.0142(19) 0.0082(18) 0.0014(17) 0.005(2)
C3 0.030(3) 0.036(3) 0.028(2) 0.008(2) -0.0005(19) -0.004(2)
C4 0.031(3) 0.036(3) 0.022(2) 0.008(2) 0.0015(19) -0.006(2)
C5 0.034(3) 0.047(3) 0.033(3) 0.018(2) -0.010(2) -0.010(2)
C6 0.028(3) 0.071(4) 0.026(2) 0.022(3) -0.001(2) -0.006(3)
C7 0.026(2) 0.029(2) 0.0224(18) 0.0061(16) 0.003(2) -0.001(2)
C8 0.024(2) 0.027(2) 0.0200(18) 0.0054(16) 0.0014(18) 0.0011(19)
C9 0.024(2) 0.030(2) 0.0186(17) 0.0046(16) 0.0027(18) 0.005(2)
C10 0.031(2) 0.030(2) 0.0205(18) 0.0073(17) 0.003(2) -0.003(2)
C11 0.032(3) 0.022(2) 0.0167(19) 0.0038(17) -0.0017(17) 0.0017(19)
C12 0.024(2) 0.035(2) 0.025(2) 0.009(2) -0.0025(17) -0.003(2)
C13 0.026(2) 0.036(3) 0.024(2) 0.0120(19) 0.0025(18) -0.001(2)
C14 0.034(3) 0.079(4) 0.038(3) 0.029(3) -0.006(2) -0.009(3)
C15 0.031(3) 0.057(3) 0.033(2) 0.023(2) -0.0021(19) -0.004(3)
C16 0.026(2) 0.031(2) 0.0256(19) 0.0078(17) 0.004(2) 0.006(2)
C17 0.029(2) 0.031(2) 0.0211(17) 0.0100(17) 0.0026(19) 0.001(2)
C18 0.032(3) 0.027(2) 0.019(2) 0.0013(18) -0.0022(18) 0.001(2)
C19 0.062(4) 0.038(3) 0.041(3) 0.004(2) -0.001(3) -0.004(3)

loop_
_atom_type_symbol
_atom_type_description
_atom_type_scat_dispersion_real
_atom_type_scat_dispersion_imag
_atom_type_scat_source
C C 0.0033 0.0016 'International Tables Vol C Tables 4.2.6.8 and 6.1.1.4'
H H 0.0000 0.0000 'International Tables Vol C Tables 4.2.6.8 and 6.1.1.4'
N N 0.0061 0.0033 'International Tables Vol C Tables 4.2.6.8 and 6.1.1.4'
O O 0.0106 0.0060 'International Tables Vol C Tables 4.2.6.8 and 6.1.1.4'
Sr Sr -1.5307 3.2498 'International Tables Vol C Tables 4.2.6.8 and 6.1.1.4'

loop_
_geom_angle_atom_site_label_1
_geom_angle_atom_site_label_2
_geom_angle_atom_site_label_3
_geom_angle
_geom_angle_site_symmetry_1
_geom_angle_site_symmetry_3
O4 Sr1 O1 73.63(9) 3_544 4_565
O4 Sr1 O2 97.78(11) 3_544 .
O1 Sr1 O2 158.85(10) 4_565 .
O4 Sr1 O3 151.84(10) 3_544 2_475
O1 Sr1 O3 81.50(10) 4_565 2_475
O2 Sr1 O3 100.89(11) . 2_475
O4 Sr1 O4 149.70(7) 3_544 2_475
O1 Sr1 O4 104.11(10) 4_565 2_475
O2 Sr1 O4 92.97(10) . 2_475
O3 Sr1 O4 49.78(9) 2_475 2_475
O4 Sr1 O5 70.59(9) 3_544 4_565
O1 Sr1 O5 72.75(9) 4_565 4_565
O2 Sr1 O5 86.20(10) . 4_565
O3 Sr1 O5 89.75(10) 2_475 4_565
O4 Sr1 O5 138.66(9) 2_475 4_565
O4 Sr1 O5 82.20(10) 3_544 .
O1 Sr1 O5 83.34(9) 4_565 .
O2 Sr1 O5 115.16(10) . .
O3 Sr1 O5 108.16(9) 2_475 .
O4 Sr1 O5 67.60(9) 2_475 .
O5 Sr1 O5 147.71(9) 4_565 .
O4 Sr1 O1 100.48(9) 3_544 .
O1 Sr1 O1 150.96(6) 4_565 .
O2 Sr1 O1 48.47(9) . .
O3 Sr1 O1 107.68(9) 2_475 .
O4 Sr1 O1 66.42(8) 2_475 .
O5 Sr1 O1 133.13(8) 4_565 .
O5 Sr1 O1 67.63(8) . .
O4 Sr1 C18 160.93(11) 3_544 2_475
O1 Sr1 C18 90.08(11) 4_565 2_475
O2 Sr1 C18 100.84(12) . 2_475
O3 Sr1 C18 24.85(10) 2_475 2_475
O4 Sr1 C18 25.32(10) 2_475 2_475
O5 Sr1 C18 114.60(11) 4_565 2_475
O5 Sr1 C18 86.19(11) . 2_475
O1 Sr1 C18 88.92(10) . 2_475
O4 Sr1 C1 99.64(10) 3_544 .
O1 Sr1 C1 172.09(10) 4_565 .
O2 Sr1 C1 23.84(11) . .
O3 Sr1 C1 105.97(11) 2_475 .
O4 Sr1 C1 79.52(10) 2_475 .
O5 Sr1 C1 109.32(10) 4_565 .
O5 Sr1 C1 91.72(11) . .
O1 Sr1 C1 24.63(9) . .
C18 Sr1 C1 95.77(11) 2_475 .
O4 Sr1 Sr1 41.25(7) 3_544 4_565
O1 Sr1 Sr1 44.58(7) 4_565 4_565
O2 Sr1 Sr1 116.91(8) . 4_565
O3 Sr1 Sr1 110.81(8) 2_475 4_565
O4 Sr1 Sr1 148.53(7) 2_475 4_565
O5 Sr1 Sr1 43.03(6) 4_565 4_565
O5 Sr1 Sr1 104.72(7) . 4_565
O1 Sr1 Sr1 141.09(6) . 4_565
C18 Sr1 Sr1 129.56(9) 2_475 4_565
C1 Sr1 Sr1 131.92(8) . 4_565
O4 Sr1 Sr1 114.88(7) 3_544 4_465
O1 Sr1 Sr1 117.08(7) 4_565 4_465
O2 Sr1 Sr1 84.07(8) . 4_465
O3 Sr1 Sr1 88.01(7) 2_475 4_465
O4 Sr1 Sr1 38.23(6) 2_475 4_465
O5 Sr1 Sr1 169.41(6) 4_565 4_465
O5 Sr1 Sr1 42.22(7) . 4_465
O1 Sr1 Sr1 38.77(5) . 4_465
C18 Sr1 Sr1 63.47(9) 2_475 4_465
C1 Sr1 Sr1 61.54(8) . 4_465
Sr1 Sr1 Sr1 146.80(2) 4_565 4_465
C19 N1 C20 119.2(5) . .
C19 N1 C22' 124.8(10) . .
C20 N1 C22' 105.1(10) . .
C19 N1 C22 120.4(5) . .
C20 N1 C22 120.1(5) . .
C22' N1 C22 40.5(8) . .
C1 O1 Sr1 152.4(3) . 4_465
C1 O1 Sr1 88.2(2) . .
Sr1 O1 Sr1 96.65(8) 4_465 .
C1 O2 Sr1 100.6(2) . .
C18 O3 Sr1 93.8(2) . 2_474
C18 O4 Sr1 166.9(3) . 3_554
C18 O4 Sr1 91.3(3) . 2_474
Sr1 O4 Sr1 100.51(9) 3_554 2_474
C19 O5 Sr1 144.2(3) . 4_465
C19 O5 Sr1 116.1(3) . .
Sr1 O5 Sr1 94.76(9) 4_465 .
O2 C1 O1 122.7(4) . .
O2 C1 C2 118.7(4) . .
O1 C1 C2 118.6(4) . .
O2 C1 Sr1 55.5(2) . .
O1 C1 Sr1 67.2(2) . .
C2 C1 Sr1 173.7(3) . .
C17 C2 C3 119.3(4) . .
C17 C2 C1 122.1(4) . .
C3 C2 C1 118.5(4) . .
C4 C3 C2 121.1(4) . .
C3 C4 C9 119.1(4) . .
C3 C4 C5 121.9(4) . .
C9 C4 C5 119.0(4) . .
C6 C5 C4 110.2(4) . .
C5 C6 C7 111.3(4) . .
C10 C7 C8 120.2(4) . .
C10 C7 C6 122.5(4) . .
C8 C7 C6 117.3(4) . .
C13 C8 C7 120.0(4) . .
C13 C8 C9 120.3(4) . .
C7 C8 C9 119.7(4) . .
C16 C9 C4 120.2(4) . .
C16 C9 C8 120.2(4) . .
C4 C9 C8 119.6(4) . .
C7 C10 C11 120.5(4) . .
C12 C11 C10 118.8(4) . .
C12 C11 C18 121.1(4) . .
C10 C11 C18 120.1(4) . .
C11 C12 C13 121.3(4) . .
C8 C13 C12 119.1(4) . .
C8 C13 C14 118.4(4) . .
C12 C13 C14 122.4(4) . .
C15 C14 C13 113.1(4) . .
C14 C15 C16 113.0(4) . .
C17 C16 C9 119.7(4) . .
C17 C16 C15 122.3(4) . .
C9 C16 C15 118.0(4) . .
C2 C17 C16 120.5(4) . .
O3 C18 O4 123.2(4) . .
O3 C18 C11 119.3(4) . .
O4 C18 C11 117.5(4) . .
O3 C18 Sr1 61.3(2) . 2_474
O4 C18 Sr1 63.4(2) . 2_474
C11 C18 Sr1 164.8(3) . 2_474
O5 C19 N1 127.8(5) . .
N1 C20 C21 113.2(5) . .
N1 C22 C23 114.0(6) . .
N1 C22' C23' 100.8(15) . .

loop_
_geom_bond_atom_site_label_1
_geom_bond_atom_site_label_2
_geom_bond_distance
_geom_bond_site_symmetry_2
Sr1 O4 2.487(3) 3_544
Sr1 O1 2.491(3) 4_565
Sr1 O2 2.540(3) .
Sr1 O3 2.604(3) 2_475
Sr1 O4 2.650(3) 2_475
Sr1 O5 2.664(3) 4_565
Sr1 O5 2.705(3) .
Sr1 O1 2.792(3) .
Sr1 C18 2.962(4) 2_475
Sr1 C1 3.028(4) .
Sr1 Sr1 3.9512(6) 4_565
Sr1 Sr1 3.9512(6) 4_465
N1 C19 1.309(6) .
N1 C20 1.482(6) .
N1 C22' 1.486(9) .
N1 C22 1.493(6) .
O1 C1 1.263(5) .
O1 Sr1 2.491(3) 4_465
O2 C1 1.245(5) .
O3 C18 1.248(5) .
O3 Sr1 2.604(3) 2_474
O4 C18 1.267(5) .
O4 Sr1 2.487(3) 3_554
O4 Sr1 2.650(3) 2_474
O5 C19 1.223(6) .
O5 Sr1 2.664(3) 4_465
C1 C2 1.504(5) .
C2 C17 1.387(6) .
C2 C3 1.395(6) .
C3 C4 1.380(6) .
C4 C9 1.403(6) .
C4 C5 1.509(6) .
C5 C6 1.503(6) .
C6 C7 1.504(6) .
C7 C10 1.374(5) .
C7 C8 1.403(5) .
C8 C13 1.385(6) .
C8 C9 1.472(5) .
C9 C16 1.393(5) .
C10 C11 1.399(6) .
C11 C12 1.388(5) .
C11 C18 1.507(5) .
C12 C13 1.392(6) .
C13 C14 1.504(6) .
C14 C15 1.489(6) .
C15 C16 1.511(6) .
C16 C17 1.390(5) .
C18 Sr1 2.962(4) 2_474
C20 C21 1.488(7) .
C22 C23 1.517(7) .
C22' C23' 1.509(10) .
